data_7236003
loop_
_publ_author_name
'Shi, Hua-Yun'
'Huang, Yong-Liang'
'Sun, Jia-Kai'
'Jiang, Ji-Jun'
'Luo, Zhi-Xing'
'Ling, Hui-Tao'
'Lam, Chi-Keung'
'Chao, Hsiu-Yi'

_publ_section_title
;
 Assembly of BF4&#x2212;, PF6&#x2212;, ClO4&#x2212; and F&#x2212; with
 trinuclear copper(i) acetylide complexes bearing amide groups: structural
 diversity, photophysics and anion binding properties
;
_journal_issue 109
_journal_name_full 'RSC Advances'
_journal_page_first 89669
_journal_paper_doi 10.1039/C5RA18534C
_journal_volume 5
_journal_year 2015
_chemical_formula_sum 'C107 H90 Cu3 F N2 O4 P6'
_chemical_formula_weight 1863.25
_space_group_IT_number 14
_space_group_name_Hall '-P 2yn'
_space_group_name_H-M_alt 'P 1 21/n 1'
_symmetry_cell_setting monoclinic
_symmetry_space_group_name_H-M 'P 1 21/n 1'
_atom_sites_solution_hydrogens geom
_atom_sites_solution_primary direct
_atom_sites_solution_secondary difmap
_audit_creation_method SHELXL-97
_audit_update_record
;
2015-09-01 deposited with the CCDC.
2015-10-14 downloaded from the CCDC.
;
_cell_angle_alpha 90.00
_cell_angle_beta 104.6560(10)
_cell_angle_gamma 90.00
_cell_formula_units_Z 4
_cell_length_a 17.90690(10)
_cell_length_b 23.0779(2)
_cell_length_c 27.5279(3)
_cell_measurement_temperature 173(2)
_cell_volume 11005.86(17)
_computing_structure_refinement 'SHELXL-97 (Sheldrick, 1997)'
_computing_structure_solution 'SHELXS-97 (Sheldrick, 1990)'
_diffrn_ambient_temperature 173(2)
_diffrn_measured_fraction_theta_full 0.986
_diffrn_measured_fraction_theta_max 0.986
_diffrn_measurement_device_type 'Xcalibur, Atlas, Gemini ultra'
_diffrn_radiation_monochromator graphite
_diffrn_radiation_source 'fine-focus sealed tube'
_diffrn_radiation_type CuK\a
_diffrn_radiation_wavelength 1.54178
_diffrn_reflns_av_R_equivalents 0.0378
_diffrn_reflns_av_sigmaI/netI 0.0342
_diffrn_reflns_limit_h_max 21
_diffrn_reflns_limit_h_min -20
_diffrn_reflns_limit_k_max 26
_diffrn_reflns_limit_k_min -27
_diffrn_reflns_limit_l_max 32
_diffrn_reflns_limit_l_min -30
_diffrn_reflns_number 48380
_diffrn_reflns_theta_full 66.94
_diffrn_reflns_theta_max 66.94
_diffrn_reflns_theta_min 3.19
_exptl_absorpt_coefficient_mu 1.869
_exptl_absorpt_correction_T_max 0.9123
_exptl_absorpt_correction_T_min 0.8351
_exptl_crystal_density_diffrn 1.124
_exptl_crystal_density_method 'not measured'
_exptl_crystal_description plate
_exptl_crystal_F_000 3856
_exptl_crystal_size_max 0.10
_exptl_crystal_size_mid 0.10
_exptl_crystal_size_min 0.05
_platon_squeeze_details
;
;
_refine_diff_density_max 0.977
_refine_diff_density_min -2.508
_refine_diff_density_rms 0.070
_refine_ls_extinction_method none
_refine_ls_goodness_of_fit_ref 1.029
_refine_ls_hydrogen_treatment mixed
_refine_ls_matrix_type full
_refine_ls_number_parameters 1108
_refine_ls_number_reflns 19328
_refine_ls_number_restraints 0
_refine_ls_restrained_S_all 1.029
_refine_ls_R_factor_all 0.0497
_refine_ls_R_factor_gt 0.0444
_refine_ls_shift/su_max 0.002
_refine_ls_shift/su_mean 0.000
_refine_ls_structure_factor_coef Fsqd
_refine_ls_weighting_details 'calc w=1/[\s^2^(Fo^2^)+(0.0819P)^2^+4.0561P] where P=(Fo^2^+2Fc^2^)/3'
_refine_ls_weighting_scheme calc
_refine_ls_wR_factor_gt 0.1233
_refine_ls_wR_factor_ref 0.1278
_reflns_number_gt 16658
_reflns_number_total 19328
_reflns_threshold_expression >2sigma(I)
_cod_data_source_file c5ra18534c2.cif
_cod_data_source_block p
_cod_original_cell_volume 11005.85(17)
_cod_database_code 7236003

loop_
_symmetry_equiv_pos_as_xyz
'x, y, z'
'-x+1/2, y+1/2, -z+1/2'
'-x, -y, -z'
'x-1/2, -y-1/2, z-1/2'

loop_
_atom_site_label
_atom_site_type_symbol
_atom_site_fract_x
_atom_site_fract_y
_atom_site_fract_z
_atom_site_U_iso_or_equiv
_atom_site_adp_type
_atom_site_occupancy
_atom_site_symmetry_multiplicity
_atom_site_calc_flag
_atom_site_refinement_flags
Cu1 Cu 0.045815(15) 0.740303(13) 0.843254(10) 0.01891(8) Uani 1 1 d .
Cu2 Cu -0.008383(15) 0.837371(12) 0.797815(10) 0.01711(8) Uani 1 1 d .
Cu3 Cu 0.092181(16) 0.840250(12) 0.885365(10) 0.01835(8) Uani 1 1 d .
O1 O -0.44369(10) 0.72096(11) 0.86033(7) 0.0512(5) Uani 1 1 d .
O2 O -0.64099(9) 0.62688(8) 1.00483(6) 0.0357(4) Uani 1 1 d .
N1 N -0.34606(12) 0.70650(12) 0.93132(9) 0.0439(6) Uani 1 1 d .
H1A H -0.3358 0.6899 0.9610 0.053 Uiso 1 1 calc R
O3 O 0.38415(10) 0.66100(10) 0.68254(8) 0.0517(5) Uani 1 1 d .
O4 O 0.73446(9) 0.63087(8) 0.68295(6) 0.0327(4) Uani 1 1 d .
N2 N 0.43406(11) 0.71591(10) 0.75119(8) 0.0373(5) Uani 1 1 d .
H2A H 0.4774 0.7261 0.7726 0.045 Uiso 1 1 calc R
C1 C -0.01724(11) 0.80833(9) 0.87592(7) 0.0206(4) Uani 1 1 d .
C2 C -0.07819(12) 0.79613(10) 0.88485(8) 0.0239(4) Uani 1 1 d .
C3 C -0.14784(12) 0.77696(10) 0.89661(8) 0.0257(4) Uani 1 1 d .
C4 C -0.22095(12) 0.78455(10) 0.86302(8) 0.0273(5) Uani 1 1 d .
H4A H -0.2249 0.8058 0.8329 0.033 Uiso 1 1 calc R
C5 C -0.28719(13) 0.76172(11) 0.87296(9) 0.0323(5) Uani 1 1 d .
H5A H -0.3358 0.7674 0.8497 0.039 Uiso 1 1 calc R
C6 C -0.28249(13) 0.73047(13) 0.91692(10) 0.0374(6) Uani 1 1 d .
C7 C -0.21010(14) 0.72331(14) 0.95079(10) 0.0429(7) Uani 1 1 d .
H7A H -0.2063 0.7024 0.9810 0.052 Uiso 1 1 calc R
C8 C -0.14456(14) 0.74615(13) 0.94086(9) 0.0371(6) Uani 1 1 d .
H8A H -0.0962 0.7409 0.9645 0.045 Uiso 1 1 calc R
C9 C -0.42150(14) 0.70593(13) 0.90492(10) 0.0393(6) Uani 1 1 d .
C10 C -0.47686(13) 0.68531(12) 0.93364(9) 0.0343(5) Uani 1 1 d .
C11 C -0.54836(13) 0.66456(11) 0.90689(9) 0.0319(5) Uani 1 1 d .
H11A H -0.5609 0.6641 0.8712 0.038 Uiso 1 1 calc R
C12 C -0.60141(13) 0.64461(11) 0.93173(9) 0.0314(5) Uani 1 1 d .
H12A H -0.6496 0.6297 0.9131 0.038 Uiso 1 1 calc R
C13 C -0.58466(12) 0.64630(10) 0.98387(9) 0.0280(5) Uani 1 1 d .
C14 C -0.51389(14) 0.66743(12) 1.01115(9) 0.0365(6) Uani 1 1 d .
H14A H -0.5018 0.6687 1.0468 0.044 Uiso 1 1 calc R
C15 C -0.46120(14) 0.68672(14) 0.98556(10) 0.0417(6) Uani 1 1 d .
H15A H -0.4128 0.7014 1.0042 0.050 Uiso 1 1 calc R
C16 C -0.62458(15) 0.62394(14) 1.05828(10) 0.0426(6) Uani 1 1 d .
H16A H -0.6701 0.6097 1.0682 0.064 Uiso 1 1 calc R
H16B H -0.6112 0.6626 1.0725 0.064 Uiso 1 1 calc R
H16C H -0.5812 0.5975 1.0709 0.064 Uiso 1 1 calc R
C17 C 0.10272(11) 0.80840(9) 0.80904(7) 0.0209(4) Uani 1 1 d .
C18 C 0.16320(12) 0.79809(10) 0.79836(8) 0.0235(4) Uani 1 1 d .
C19 C 0.23239(12) 0.78087(10) 0.78517(8) 0.0255(4) Uani 1 1 d .
C20 C 0.30602(12) 0.78902(10) 0.81720(9) 0.0284(5) Uani 1 1 d .
H20A H 0.3113 0.8098 0.8477 0.034 Uiso 1 1 calc R
C21 C 0.37110(13) 0.76731(11) 0.80523(9) 0.0309(5) Uani 1 1 d .
H21A H 0.4204 0.7731 0.8277 0.037 Uiso 1 1 calc R
C22 C 0.36538(13) 0.73709(11) 0.76077(9) 0.0311(5) Uani 1 1 d .
C23 C 0.29206(13) 0.72952(13) 0.72747(9) 0.0363(6) Uani 1 1 d .
H23A H 0.2870 0.7096 0.6966 0.044 Uiso 1 1 calc R
C24 C 0.22785(13) 0.75116(12) 0.74005(9) 0.0325(5) Uani 1 1 d .
H24A H 0.1787 0.7458 0.7174 0.039 Uiso 1 1 calc R
C25 C 0.44052(13) 0.68145(11) 0.71244(9) 0.0307(5) Uani 1 1 d .
C26 C 0.51935(12) 0.66792(9) 0.70721(8) 0.0248(4) Uani 1 1 d .
C27 C 0.58828(13) 0.67646(10) 0.74488(9) 0.0299(5) Uani 1 1 d .
H27A H 0.5863 0.6921 0.7764 0.036 Uiso 1 1 calc R
C28 C 0.65839(13) 0.66215(10) 0.73610(9) 0.0299(5) Uani 1 1 d .
H28A H 0.7044 0.6670 0.7620 0.036 Uiso 1 1 calc R
C29 C 0.66246(12) 0.64068(10) 0.68953(9) 0.0266(4) Uani 1 1 d .
C30 C 0.59456(13) 0.63064(10) 0.65239(8) 0.0286(5) Uani 1 1 d .
H30A H 0.5965 0.6143 0.6211 0.034 Uiso 1 1 calc R
C31 C 0.52473(13) 0.64477(11) 0.66171(9) 0.0303(5) Uani 1 1 d .
H31A H 0.4787 0.6385 0.6361 0.036 Uiso 1 1 calc R
C32 C 0.73917(14) 0.60724(12) 0.63584(10) 0.0376(6) Uani 1 1 d .
H32A H 0.7935 0.6022 0.6358 0.056 Uiso 1 1 calc R
H32B H 0.7143 0.6337 0.6087 0.056 Uiso 1 1 calc R
H32C H 0.7130 0.5696 0.6307 0.056 Uiso 1 1 calc R
F1 F 0.21256(12) 0.85073(11) 0.52292(9) 0.0790(7) Uani 1 1 d .
P1 P 0.13521(3) 0.68469(2) 0.896191(18) 0.01948(11) Uani 1 1 d .
P2 P 0.18858(3) 0.79804(2) 0.945838(18) 0.01980(12) Uani 1 1 d .
C33 C 0.22004(11) 0.72825(9) 0.92609(8) 0.0219(4) Uani 1 1 d .
H33A H 0.2516 0.7074 0.9556 0.026 Uiso 1 1 calc R
H33B H 0.2521 0.7347 0.9021 0.026 Uiso 1 1 calc R
C34 C 0.17743(12) 0.62589(10) 0.86762(8) 0.0246(4) Uani 1 1 d .
C35 C 0.22317(13) 0.63936(11) 0.83465(8) 0.0312(5) Uani 1 1 d .
H35A H 0.2326 0.6787 0.8281 0.037 Uiso 1 1 calc R
C36 C 0.25478(15) 0.59545(14) 0.81148(10) 0.0423(6) Uani 1 1 d .
H36A H 0.2863 0.6051 0.7896 0.051 Uiso 1 1 calc R
C37 C 0.24073(18) 0.53798(14) 0.82006(11) 0.0487(7) Uani 1 1 d .
H37A H 0.2630 0.5081 0.8046 0.058 Uiso 1 1 calc R
C38 C 0.1939(2) 0.52437(13) 0.85142(12) 0.0517(7) Uani 1 1 d .
H38A H 0.1830 0.4849 0.8568 0.062 Uiso 1 1 calc R
C39 C 0.16254(15) 0.56795(11) 0.87508(10) 0.0368(5) Uani 1 1 d .
H39A H 0.1306 0.5580 0.8966 0.044 Uiso 1 1 calc R
C40 C 0.10762(12) 0.64976(9) 0.94829(8) 0.0220(4) Uani 1 1 d .
C41 C 0.16012(13) 0.61703(10) 0.98387(8) 0.0286(5) Uani 1 1 d .
H41A H 0.2118 0.6127 0.9814 0.034 Uiso 1 1 calc R
C42 C 0.13686(15) 0.59090(11) 1.02276(9) 0.0358(5) Uani 1 1 d .
H42A H 0.1725 0.5684 1.0468 0.043 Uiso 1 1 calc R
C43 C 0.06144(16) 0.59737(12) 1.02676(10) 0.0384(6) Uani 1 1 d .
H43A H 0.0457 0.5797 1.0537 0.046 Uiso 1 1 calc R
C44 C 0.00943(15) 0.62957(12) 0.99139(10) 0.0379(6) Uani 1 1 d .
H44A H -0.0422 0.6339 0.9940 0.046 Uiso 1 1 calc R
C45 C 0.03238(13) 0.65535(10) 0.95234(9) 0.0284(5) Uani 1 1 d .
H45A H -0.0038 0.6772 0.9280 0.034 Uiso 1 1 calc R
C46 C 0.15891(12) 0.78037(9) 1.00284(7) 0.0229(4) Uani 1 1 d .
C47 C 0.20835(14) 0.75178(10) 1.04297(8) 0.0287(5) Uani 1 1 d .
H47A H 0.2597 0.7430 1.0418 0.034 Uiso 1 1 calc R
C48 C 0.18235(15) 0.73615(11) 1.08457(9) 0.0350(5) Uani 1 1 d .
H48A H 0.2159 0.7163 1.1117 0.042 Uiso 1 1 calc R
C49 C 0.10819(16) 0.74919(11) 1.08670(9) 0.0360(5) Uani 1 1 d .
H49A H 0.0907 0.7382 1.1152 0.043 Uiso 1 1 calc R
C50 C 0.05883(15) 0.77838(12) 1.04719(9) 0.0362(5) Uani 1 1 d .
H50A H 0.0079 0.7879 1.0489 0.043 Uiso 1 1 calc R
C51 C 0.08415(13) 0.79366(10) 1.00526(8) 0.0278(5) Uani 1 1 d .
H51A H 0.0503 0.8133 0.9781 0.033 Uiso 1 1 calc R
C52 C 0.28032(13) 0.83583(10) 0.97074(8) 0.0285(5) Uani 1 1 d .
C53 C 0.27807(15) 0.88662(11) 0.99828(10) 0.0408(6) Uani 1 1 d .
H53A H 0.2310 0.8988 1.0050 0.049 Uiso 1 1 calc R
C54 C 0.34480(18) 0.91899(14) 1.01571(14) 0.0594(9) Uani 1 1 d .
H54A H 0.3433 0.9534 1.0344 0.071 Uiso 1 1 calc R
C55 C 0.41299(18) 0.90163(15) 1.00609(14) 0.0624(10) Uani 1 1 d .
H55A H 0.4583 0.9243 1.0179 0.075 Uiso 1 1 calc R
C56 C 0.41620(15) 0.85176(16) 0.97944(12) 0.0517(8) Uani 1 1 d .
H56A H 0.4636 0.8400 0.9729 0.062 Uiso 1 1 calc R
C57 C 0.34984(13) 0.81827(13) 0.96188(9) 0.0362(6) Uani 1 1 d .
H57A H 0.3523 0.7835 0.9439 0.043 Uiso 1 1 calc R
P3 P -0.04278(3) 0.68036(2) 0.794489(18) 0.01866(11) Uani 1 1 d .
P4 P -0.09890(3) 0.78872(2) 0.738054(18) 0.01787(11) Uani 1 1 d .
C58 C -0.12894(11) 0.72095(9) 0.76254(7) 0.0193(4) Uani 1 1 d .
H58A H -0.1606 0.7296 0.7863 0.023 Uiso 1 1 calc R
H58B H -0.1605 0.6976 0.7346 0.023 Uiso 1 1 calc R
C59 C -0.07980(12) 0.62362(9) 0.82828(8) 0.0229(4) Uani 1 1 d .
C60 C -0.13967(13) 0.63349(11) 0.85103(9) 0.0303(5) Uani 1 1 d .
H60A H -0.1663 0.6695 0.8462 0.036 Uiso 1 1 calc R
C61 C -0.16089(16) 0.59082(12) 0.88096(10) 0.0392(6) Uani 1 1 d .
H61A H -0.2024 0.5975 0.8960 0.047 Uiso 1 1 calc R
C62 C -0.12130(16) 0.53881(12) 0.88870(10) 0.0408(6) Uani 1 1 d .
H62A H -0.1351 0.5100 0.9095 0.049 Uiso 1 1 calc R
C63 C -0.06222(15) 0.52865(11) 0.86643(10) 0.0370(6) Uani 1 1 d .
H63A H -0.0355 0.4927 0.8717 0.044 Uiso 1 1 calc R
C64 C -0.04112(13) 0.57035(10) 0.83628(9) 0.0303(5) Uani 1 1 d .
H64A H -0.0002 0.5628 0.8209 0.036 Uiso 1 1 calc R
C65 C -0.01636(12) 0.63967(9) 0.74485(8) 0.0228(4) Uani 1 1 d .
C66 C -0.06584(13) 0.59829(10) 0.71665(9) 0.0287(5) Uani 1 1 d .
H66A H -0.1146 0.5912 0.7232 0.034 Uiso 1 1 calc R
C67 C -0.04424(15) 0.56764(11) 0.67920(10) 0.0365(5) Uani 1 1 d .
H67A H -0.0779 0.5393 0.6603 0.044 Uiso 1 1 calc R
C68 C 0.02650(16) 0.57830(12) 0.66925(10) 0.0408(6) Uani 1 1 d .
H68A H 0.0412 0.5574 0.6434 0.049 Uiso 1 1 calc R
C69 C 0.07566(15) 0.61922(12) 0.69680(10) 0.0388(6) Uani 1 1 d .
H69A H 0.1241 0.6264 0.6898 0.047 Uiso 1 1 calc R
C70 C 0.05477(13) 0.64987(10) 0.73457(9) 0.0289(5) Uani 1 1 d .
H70A H 0.0890 0.6779 0.7535 0.035 Uiso 1 1 calc R
C71 C -0.06757(12) 0.76498(9) 0.68304(7) 0.0213(4) Uani 1 1 d .
C72 C -0.11500(13) 0.72977(10) 0.64629(8) 0.0278(5) Uani 1 1 d .
H72A H -0.1651 0.7194 0.6490 0.033 Uiso 1 1 calc R
C73 C -0.08875(15) 0.71009(11) 0.60601(9) 0.0334(5) Uani 1 1 d .
H73A H -0.1206 0.6856 0.5816 0.040 Uiso 1 1 calc R
C74 C -0.01647(15) 0.72588(11) 0.60125(9) 0.0339(5) Uani 1 1 d .
H74A H 0.0012 0.7122 0.5736 0.041 Uiso 1 1 calc R
C75 C 0.03028(13) 0.76162(11) 0.63671(9) 0.0308(5) Uani 1 1 d .
H75A H 0.0794 0.7732 0.6330 0.037 Uiso 1 1 calc R
C76 C 0.00486(12) 0.78045(10) 0.67773(8) 0.0239(4) Uani 1 1 d .
H76A H 0.0374 0.8042 0.7024 0.029 Uiso 1 1 calc R
C77 C -0.19099(12) 0.82377(9) 0.70969(7) 0.0230(4) Uani 1 1 d .
C78 C -0.26057(13) 0.80644(11) 0.71919(8) 0.0294(5) Uani 1 1 d .
H78A H -0.2618 0.7736 0.7398 0.035 Uiso 1 1 calc R
C79 C -0.32823(14) 0.83688(13) 0.69860(9) 0.0394(6) Uani 1 1 d .
H79A H -0.3754 0.8250 0.7054 0.047 Uiso 1 1 calc R
C80 C -0.32693(16) 0.88451(12) 0.66822(10) 0.0435(7) Uani 1 1 d .
H80A H -0.3732 0.9052 0.6541 0.052 Uiso 1 1 calc R
C81 C -0.25830(16) 0.90187(11) 0.65848(10) 0.0436(7) Uani 1 1 d .
H81A H -0.2576 0.9344 0.6374 0.052 Uiso 1 1 calc R
C82 C -0.19060(14) 0.87222(10) 0.67921(9) 0.0312(5) Uani 1 1 d .
H82A H -0.1436 0.8848 0.6727 0.037 Uiso 1 1 calc R
P5 P 0.10205(3) 0.93873(2) 0.886542(18) 0.02029(11) Uani 1 1 d .
P6 P -0.03391(3) 0.93450(2) 0.794093(18) 0.01960(11) Uani 1 1 d .
C83 C 0.01005(12) 0.97205(9) 0.85379(8) 0.0238(4) Uani 1 1 d .
H83A H 0.0188 1.0132 0.8468 0.029 Uiso 1 1 calc R
H83B H -0.0260 0.9707 0.8757 0.029 Uiso 1 1 calc R
C84 C 0.17315(12) 0.96834(10) 0.85647(8) 0.0259(4) Uani 1 1 d .
C85 C 0.17012(15) 1.02468(11) 0.83737(9) 0.0355(5) Uani 1 1 d .
H85A H 0.1299 1.0502 0.8404 0.043 Uiso 1 1 calc R
C86 C 0.22608(17) 1.04322(13) 0.81405(11) 0.0451(7) Uani 1 1 d .
H86A H 0.2240 1.0815 0.8011 0.054 Uiso 1 1 calc R
C87 C 0.28487(17) 1.00635(13) 0.80952(11) 0.0458(7) Uani 1 1 d .
H87A H 0.3223 1.0190 0.7928 0.055 Uiso 1 1 calc R
C88 C 0.28902(16) 0.95112(13) 0.82927(12) 0.0461(7) Uani 1 1 d .
H88A H 0.3301 0.9261 0.8269 0.055 Uiso 1 1 calc R
C89 C 0.23306(14) 0.93223(11) 0.85257(10) 0.0348(5) Uani 1 1 d .
H89A H 0.2360 0.8941 0.8660 0.042 Uiso 1 1 calc R
C90 C 0.11928(13) 0.97536(11) 0.94726(8) 0.0295(5) Uani 1 1 d .
C91 C 0.16984(19) 1.02076(15) 0.96169(12) 0.0559(8) Uani 1 1 d .
H91A H 0.1968 1.0363 0.9391 0.067 Uiso 1 1 calc R
C92 C 0.1811(2) 1.0437(2) 1.00980(15) 0.0784(12) Uani 1 1 d .
H92A H 0.2166 1.0747 1.0198 0.094 Uiso 1 1 calc R
C93 C 0.1427(2) 1.0229(2) 1.04268(12) 0.0719(11) Uani 1 1 d .
H93A H 0.1505 1.0396 1.0751 0.086 Uiso 1 1 calc R
C94 C 0.09318(19) 0.97823(16) 1.02911(10) 0.0552(8) Uani 1 1 d .
H94A H 0.0657 0.9637 1.0519 0.066 Uiso 1 1 calc R
C95 C 0.08230(16) 0.95343(12) 0.98185(9) 0.0389(6) Uani 1 1 d .
H95A H 0.0490 0.9210 0.9731 0.047 Uiso 1 1 calc R
C96 C -0.13486(12) 0.95581(9) 0.78633(8) 0.0240(4) Uani 1 1 d .
C97 C -0.17468(13) 0.92651(11) 0.81582(10) 0.0349(5) Uani 1 1 d .
H97A H -0.1486 0.8977 0.8385 0.042 Uiso 1 1 calc R
C98 C -0.25144(15) 0.93815(12) 0.81303(13) 0.0459(7) Uani 1 1 d .
H98A H -0.2774 0.9179 0.8340 0.055 Uiso 1 1 calc R
C99 C -0.29017(15) 0.97957(13) 0.77949(11) 0.0457(7) Uani 1 1 d .
H99A H -0.3431 0.9875 0.7770 0.055 Uiso 1 1 calc R
C100 C -0.25143(17) 1.00916(13) 0.74988(10) 0.0471(7) Uani 1 1 d .
H10A H -0.2779 1.0377 0.7270 0.056 Uiso 1 1 calc R
C101 C -0.17408(15) 0.99780(11) 0.75307(9) 0.0368(6) Uani 1 1 d .
H10B H -0.1479 1.0187 0.7326 0.044 Uiso 1 1 calc R
C102 C 0.00058(12) 0.97305(10) 0.74617(8) 0.0258(4) Uani 1 1 d .
C103 C 0.02967(15) 0.94033(11) 0.71302(10) 0.0376(6) Uani 1 1 d .
H10C H 0.0313 0.8993 0.7160 0.045 Uiso 1 1 calc R
C104 C 0.05650(18) 0.96680(14) 0.67540(12) 0.0518(7) Uani 1 1 d .
H10D H 0.0761 0.9439 0.6527 0.062 Uiso 1 1 calc R
C105 C 0.05472(16) 1.02630(13) 0.67095(10) 0.0435(6) Uani 1 1 d .
H10E H 0.0732 1.0444 0.6453 0.052 Uiso 1 1 calc R
C106 C 0.02624(19) 1.05941(12) 0.70365(10) 0.0473(7) Uani 1 1 d .
H10F H 0.0248 1.1004 0.7004 0.057 Uiso 1 1 calc R
C107 C -0.00050(18) 1.03318(11) 0.74150(9) 0.0410(6) Uani 1 1 d .
H10G H -0.0196 1.0563 0.7642 0.049 Uiso 1 1 calc R

loop_
_atom_site_aniso_label
_atom_site_aniso_U_11
_atom_site_aniso_U_22
_atom_site_aniso_U_33
_atom_site_aniso_U_23
_atom_site_aniso_U_13
_atom_site_aniso_U_12
Cu1 0.01413(15) 0.02089(16) 0.01874(16) 0.00239(11) -0.00135(11) -0.00055(10)
Cu2 0.01374(15) 0.01908(16) 0.01603(15) 0.00081(10) -0.00083(11) -0.00033(10)
Cu3 0.01376(15) 0.02203(16) 0.01661(15) 0.00275(11) -0.00106(11) -0.00151(11)
O1 0.0232(9) 0.0884(16) 0.0413(11) 0.0193(11) 0.0071(8) -0.0033(9)
O2 0.0240(8) 0.0529(11) 0.0313(8) 0.0020(8) 0.0090(7) -0.0097(7)
N1 0.0209(10) 0.0727(17) 0.0385(12) 0.0180(11) 0.0080(9) -0.0062(10)
O3 0.0222(9) 0.0744(15) 0.0545(12) -0.0248(10) 0.0025(8) 0.0036(9)
O4 0.0215(8) 0.0432(10) 0.0339(8) -0.0086(7) 0.0079(6) 0.0002(7)
N2 0.0167(9) 0.0493(13) 0.0456(12) -0.0163(10) 0.0071(8) -0.0017(8)
C1 0.0179(10) 0.0237(10) 0.0190(9) 0.0019(8) 0.0026(8) -0.0013(8)
C2 0.0219(11) 0.0274(11) 0.0203(10) 0.0013(8) 0.0018(8) 0.0025(8)
C3 0.0200(10) 0.0311(11) 0.0270(11) 0.0018(9) 0.0077(8) -0.0017(9)
C4 0.0210(10) 0.0350(12) 0.0258(11) 0.0027(9) 0.0060(8) 0.0013(9)
C5 0.0185(10) 0.0464(14) 0.0314(12) 0.0045(10) 0.0049(9) -0.0002(10)
C6 0.0193(11) 0.0566(16) 0.0371(13) 0.0094(12) 0.0088(9) -0.0025(10)
C7 0.0254(12) 0.0674(19) 0.0365(13) 0.0225(13) 0.0086(10) -0.0020(12)
C8 0.0201(11) 0.0577(16) 0.0322(12) 0.0127(11) 0.0040(9) -0.0015(11)
C9 0.0197(11) 0.0573(17) 0.0408(14) 0.0087(12) 0.0072(10) -0.0012(11)
C10 0.0190(11) 0.0488(15) 0.0352(13) 0.0031(11) 0.0068(9) -0.0036(10)
C11 0.0218(11) 0.0445(14) 0.0286(12) 0.0025(10) 0.0051(9) 0.0001(10)
C12 0.0157(10) 0.0418(13) 0.0342(12) -0.0012(10) 0.0018(9) -0.0028(9)
C13 0.0197(10) 0.0323(12) 0.0335(12) 0.0023(9) 0.0097(9) -0.0014(9)
C14 0.0260(12) 0.0547(16) 0.0288(12) -0.0070(11) 0.0071(9) -0.0102(11)
C15 0.0229(12) 0.0649(18) 0.0364(13) -0.0055(12) 0.0054(10) -0.0163(12)
C16 0.0356(13) 0.0622(18) 0.0316(13) 0.0031(12) 0.0116(10) -0.0127(12)
C17 0.0154(9) 0.0262(10) 0.0200(10) 0.0019(8) 0.0022(7) -0.0008(8)
C18 0.0215(10) 0.0282(11) 0.0183(10) 0.0048(8) 0.0004(8) -0.0012(8)
C19 0.0176(10) 0.0325(12) 0.0277(11) 0.0070(9) 0.0082(8) 0.0007(8)
C20 0.0204(10) 0.0337(12) 0.0308(11) -0.0006(9) 0.0062(9) -0.0024(9)
C21 0.0161(10) 0.0373(13) 0.0373(12) -0.0025(10) 0.0029(9) -0.0024(9)
C22 0.0184(10) 0.0385(13) 0.0372(13) -0.0012(10) 0.0082(9) -0.0005(9)
C23 0.0217(11) 0.0556(16) 0.0307(12) -0.0061(11) 0.0049(9) 0.0037(11)
C24 0.0176(10) 0.0493(14) 0.0287(12) 0.0010(10) 0.0021(9) 0.0033(10)
C25 0.0213(11) 0.0333(12) 0.0369(12) 0.0008(10) 0.0067(9) 0.0015(9)
C26 0.0230(11) 0.0222(10) 0.0302(11) 0.0028(8) 0.0083(9) 0.0020(8)
C27 0.0263(11) 0.0323(12) 0.0311(12) -0.0063(9) 0.0075(9) -0.0040(9)
C28 0.0223(11) 0.0331(12) 0.0335(12) -0.0050(9) 0.0054(9) -0.0034(9)
C29 0.0217(10) 0.0241(11) 0.0340(12) 0.0013(9) 0.0072(9) 0.0010(8)
C30 0.0278(11) 0.0303(12) 0.0265(11) 0.0000(9) 0.0045(9) 0.0033(9)
C31 0.0235(11) 0.0338(12) 0.0301(12) 0.0008(10) 0.0006(9) 0.0017(9)
C32 0.0299(12) 0.0470(15) 0.0378(13) -0.0103(11) 0.0123(10) 0.0043(11)
F1 0.0522(11) 0.1004(17) 0.0890(15) -0.0410(13) 0.0266(11) -0.0101(11)
P1 0.0147(2) 0.0232(3) 0.0180(2) 0.00308(19) -0.00048(18) 0.00183(19)
P2 0.0147(2) 0.0250(3) 0.0160(2) 0.00338(19) -0.00292(18) -0.00097(19)
C33 0.0144(9) 0.0293(11) 0.0197(10) 0.0039(8) 0.0001(7) 0.0020(8)
C34 0.0203(10) 0.0291(11) 0.0201(10) 0.0008(8) -0.0030(8) 0.0068(8)
C35 0.0277(11) 0.0404(13) 0.0234(11) -0.0001(10) 0.0026(9) 0.0043(10)
C36 0.0348(13) 0.0614(18) 0.0305(13) -0.0049(12) 0.0078(10) 0.0133(12)
C37 0.0507(16) 0.0483(17) 0.0459(15) -0.0081(13) 0.0100(13) 0.0203(13)
C38 0.067(2) 0.0339(14) 0.0564(17) -0.0045(13) 0.0191(15) 0.0111(14)
C39 0.0402(14) 0.0302(13) 0.0405(13) -0.0018(10) 0.0110(11) 0.0036(10)
C40 0.0209(10) 0.0212(10) 0.0216(10) 0.0009(8) 0.0011(8) -0.0008(8)
C41 0.0226(11) 0.0309(12) 0.0278(11) 0.0072(9) -0.0019(9) -0.0031(9)
C42 0.0361(13) 0.0369(13) 0.0288(12) 0.0142(10) -0.0018(10) -0.0045(10)
C43 0.0431(14) 0.0415(14) 0.0321(12) 0.0084(11) 0.0125(11) -0.0074(11)
C44 0.0333(13) 0.0419(14) 0.0418(14) 0.0076(11) 0.0153(11) -0.0002(11)
C45 0.0240(11) 0.0315(12) 0.0289(11) 0.0041(9) 0.0054(9) 0.0025(9)
C46 0.0249(10) 0.0236(10) 0.0167(9) 0.0006(8) -0.0013(8) -0.0031(8)
C47 0.0310(12) 0.0289(11) 0.0220(11) 0.0033(9) -0.0013(9) 0.0030(9)
C48 0.0461(14) 0.0337(13) 0.0210(11) 0.0057(9) 0.0009(10) 0.0031(11)
C49 0.0481(15) 0.0389(13) 0.0223(11) 0.0032(10) 0.0112(10) -0.0036(11)
C50 0.0360(13) 0.0464(15) 0.0265(12) 0.0012(11) 0.0082(10) 0.0006(11)
C51 0.0272(11) 0.0342(12) 0.0198(10) 0.0028(9) 0.0021(8) 0.0030(9)
C52 0.0220(11) 0.0337(12) 0.0225(11) 0.0096(9) -0.0080(8) -0.0039(9)
C53 0.0309(13) 0.0330(13) 0.0452(15) 0.0001(11) -0.0151(11) -0.0030(10)
C54 0.0455(17) 0.0376(15) 0.075(2) -0.0049(15) -0.0226(15) -0.0118(13)
C55 0.0331(16) 0.0544(19) 0.081(2) 0.0115(17) -0.0213(15) -0.0208(14)
C56 0.0222(13) 0.071(2) 0.0537(17) 0.0160(16) -0.0046(12) -0.0142(13)
C57 0.0225(11) 0.0514(15) 0.0301(12) 0.0074(11) -0.0020(9) -0.0069(11)
P3 0.0146(2) 0.0195(2) 0.0195(2) 0.00184(19) -0.00008(18) -0.00165(18)
P4 0.0157(2) 0.0203(2) 0.0146(2) -0.00010(18) -0.00169(18) -0.00120(18)
C58 0.0152(9) 0.0221(10) 0.0182(9) 0.0000(8) -0.0005(7) -0.0010(7)
C59 0.0204(10) 0.0235(10) 0.0208(10) 0.0014(8) -0.0024(8) -0.0054(8)
C60 0.0274(11) 0.0315(12) 0.0310(12) 0.0055(10) 0.0055(9) -0.0031(9)
C61 0.0409(14) 0.0417(15) 0.0372(13) 0.0063(11) 0.0142(11) -0.0086(11)
C62 0.0446(15) 0.0361(14) 0.0390(14) 0.0139(11) 0.0055(11) -0.0116(11)
C63 0.0390(13) 0.0263(12) 0.0409(13) 0.0086(10) 0.0016(11) -0.0027(10)
C64 0.0273(11) 0.0280(12) 0.0323(12) 0.0055(9) 0.0013(9) -0.0030(9)
C65 0.0201(10) 0.0200(10) 0.0263(10) 0.0035(8) 0.0021(8) 0.0032(8)
C66 0.0268(11) 0.0262(11) 0.0315(11) -0.0033(9) 0.0046(9) -0.0013(9)
C67 0.0369(13) 0.0327(13) 0.0376(13) -0.0072(10) 0.0054(10) 0.0033(10)
C68 0.0448(15) 0.0393(14) 0.0404(14) -0.0073(11) 0.0148(11) 0.0102(12)
C69 0.0313(13) 0.0410(14) 0.0476(15) -0.0022(12) 0.0167(11) 0.0062(11)
C70 0.0214(11) 0.0280(11) 0.0368(12) 0.0022(10) 0.0064(9) 0.0030(9)
C71 0.0236(10) 0.0197(10) 0.0170(9) 0.0007(8) -0.0016(8) 0.0007(8)
C72 0.0259(11) 0.0327(12) 0.0222(10) -0.0037(9) 0.0011(8) -0.0044(9)
C73 0.0393(13) 0.0351(13) 0.0222(11) -0.0095(9) 0.0011(9) -0.0037(10)
C74 0.0380(13) 0.0398(13) 0.0232(11) -0.0031(10) 0.0065(9) 0.0069(11)
C75 0.0260(11) 0.0375(13) 0.0278(11) 0.0007(10) 0.0047(9) 0.0025(9)
C76 0.0221(10) 0.0270(11) 0.0198(10) 0.0014(8) -0.0003(8) 0.0004(8)
C77 0.0256(10) 0.0235(10) 0.0144(9) -0.0061(8) -0.0052(8) 0.0031(8)
C78 0.0239(11) 0.0392(13) 0.0217(10) -0.0008(9) -0.0005(8) 0.0069(9)
C79 0.0249(12) 0.0594(17) 0.0291(12) -0.0115(11) -0.0019(9) 0.0146(11)
C80 0.0401(15) 0.0382(14) 0.0397(14) -0.0104(11) -0.0130(11) 0.0231(12)
C81 0.0460(16) 0.0272(12) 0.0413(14) -0.0007(11) -0.0189(12) 0.0073(11)
C82 0.0328(12) 0.0237(11) 0.0272(11) 0.0004(9) -0.0105(9) -0.0009(9)
P5 0.0181(2) 0.0223(3) 0.0173(2) 0.00072(19) -0.00141(18) -0.00331(19)
P6 0.0189(2) 0.0187(2) 0.0173(2) -0.00017(18) -0.00272(19) 0.00032(19)
C83 0.0233(10) 0.0221(10) 0.0215(10) -0.0024(8) -0.0026(8) 0.0006(8)
C84 0.0255(11) 0.0282(11) 0.0209(10) -0.0002(8) 0.0002(8) -0.0097(9)
C85 0.0342(13) 0.0307(12) 0.0387(13) 0.0055(10) 0.0038(10) -0.0074(10)
C86 0.0503(16) 0.0388(15) 0.0452(15) 0.0112(12) 0.0101(12) -0.0175(13)
C87 0.0431(15) 0.0530(17) 0.0448(15) 0.0018(13) 0.0175(12) -0.0205(13)
C88 0.0378(14) 0.0451(16) 0.0622(18) -0.0061(13) 0.0254(13) -0.0114(12)
C89 0.0303(12) 0.0324(13) 0.0433(14) 0.0016(10) 0.0123(10) -0.0073(10)
C90 0.0233(11) 0.0386(13) 0.0219(10) -0.0038(9) -0.0033(8) 0.0002(9)
C91 0.0571(18) 0.065(2) 0.0428(16) -0.0203(15) 0.0073(14) -0.0244(16)
C92 0.075(2) 0.093(3) 0.060(2) -0.043(2) 0.0051(19) -0.029(2)
C93 0.070(2) 0.106(3) 0.0319(15) -0.0305(18) -0.0004(15) 0.004(2)
C94 0.0582(19) 0.081(2) 0.0252(13) 0.0047(14) 0.0083(12) 0.0253(17)
C95 0.0435(14) 0.0438(15) 0.0285(12) 0.0043(11) 0.0074(10) 0.0142(12)
C96 0.0208(10) 0.0232(10) 0.0221(10) -0.0073(8) -0.0056(8) 0.0031(8)
C97 0.0233(11) 0.0286(12) 0.0502(15) 0.0036(11) 0.0044(10) 0.0032(9)
C98 0.0262(12) 0.0361(14) 0.076(2) -0.0043(13) 0.0139(12) 0.0027(11)
C99 0.0242(12) 0.0460(16) 0.0590(17) -0.0178(13) -0.0043(11) 0.0139(11)
C100 0.0418(15) 0.0536(17) 0.0360(14) -0.0062(12) -0.0082(11) 0.0277(13)
C101 0.0424(14) 0.0373(13) 0.0258(11) 0.0008(10) -0.0006(10) 0.0160(11)
C102 0.0243(10) 0.0262(11) 0.0219(10) 0.0022(8) -0.0037(8) -0.0035(8)
C103 0.0389(13) 0.0309(13) 0.0490(15) 0.0081(11) 0.0220(12) 0.0047(10)
C104 0.0538(17) 0.0526(17) 0.0606(18) 0.0119(15) 0.0360(15) 0.0086(14)
C105 0.0391(14) 0.0515(16) 0.0398(14) 0.0128(12) 0.0096(11) -0.0111(12)
C106 0.0712(19) 0.0327(14) 0.0339(13) 0.0073(11) 0.0059(13) -0.0158(13)
C107 0.0673(18) 0.0263(12) 0.0262(12) 0.0000(10) 0.0059(12) -0.0060(12)

loop_
_atom_type_symbol
_atom_type_description
_atom_type_scat_dispersion_real
_atom_type_scat_dispersion_imag
_atom_type_scat_source
C C 0.0181 0.0091 'International Tables Vol C Tables 4.2.6.8 and 6.1.1.4'
H H 0.0000 0.0000 'International Tables Vol C Tables 4.2.6.8 and 6.1.1.4'
N N 0.0311 0.0180 'International Tables Vol C Tables 4.2.6.8 and 6.1.1.4'
O O 0.0492 0.0322 'International Tables Vol C Tables 4.2.6.8 and 6.1.1.4'
F F 0.0727 0.0534 'International Tables Vol C Tables 4.2.6.8 and 6.1.1.4'
P P 0.2955 0.4335 'International Tables Vol C Tables 4.2.6.8 and 6.1.1.4'
Cu Cu -1.9646 0.5888 'International Tables Vol C Tables 4.2.6.8 and 6.1.1.4'

loop_
_geom_angle_atom_site_label_1
_geom_angle_atom_site_label_2
_geom_angle_atom_site_label_3
_geom_angle
C17 Cu1 C1 90.36(8)
C17 Cu1 P1 110.45(5)
C1 Cu1 P1 118.79(5)
C17 Cu1 P3 120.66(5)
C1 Cu1 P3 108.37(5)
P1 Cu1 P3 107.99(2)
C17 Cu1 Cu3 55.51(5)
C1 Cu1 Cu3 48.99(5)
P1 Cu1 Cu3 96.928(17)
P3 Cu1 Cu3 153.340(19)
C17 Cu1 Cu2 49.12(5)
C1 Cu1 Cu2 55.48(5)
P1 Cu1 Cu2 154.522(19)
P3 Cu1 Cu2 96.850(16)
Cu3 Cu1 Cu2 59.861(11)
C17 Cu2 P6 120.20(6)
C17 Cu2 P4 115.63(6)
P6 Cu2 P4 110.59(2)
C17 Cu2 C1 93.33(8)
P6 Cu2 C1 105.54(5)
P4 Cu2 C1 109.00(5)
C17 Cu2 Cu3 56.88(6)
P6 Cu2 Cu3 95.713(16)
P4 Cu2 Cu3 150.494(18)
C1 Cu2 Cu3 48.69(5)
C17 Cu2 Cu1 54.70(6)
P6 Cu2 Cu1 154.549(18)
P4 Cu2 Cu1 91.890(17)
C1 Cu2 Cu1 53.86(5)
Cu3 Cu2 Cu1 59.910(10)
C1 Cu3 C17 93.83(8)
C1 Cu3 P5 115.39(6)
C17 Cu3 P5 108.10(6)
C1 Cu3 P2 117.41(6)
C17 Cu3 P2 108.06(5)
P5 Cu3 P2 111.86(2)
C1 Cu3 Cu2 57.38(6)
C17 Cu3 Cu2 48.80(5)
P5 Cu3 Cu2 94.081(16)
P2 Cu3 Cu2 150.964(19)
C1 Cu3 Cu1 56.03(6)
C17 Cu3 Cu1 53.06(5)
P5 Cu3 Cu1 154.000(18)
P2 Cu3 Cu1 92.482(17)
Cu2 Cu3 Cu1 60.229(10)
C13 O2 C16 118.17(18)
C9 N1 C6 128.0(2)
C29 O4 C32 117.27(18)
C25 N2 C22 127.0(2)
C2 C1 Cu3 160.15(18)
C2 C1 Cu1 119.21(17)
Cu3 C1 Cu1 74.98(7)
C2 C1 Cu2 122.50(16)
Cu3 C1 Cu2 73.93(6)
Cu1 C1 Cu2 70.66(6)
C1 C2 C3 175.2(2)
C8 C3 C4 117.5(2)
C8 C3 C2 120.4(2)
C4 C3 C2 122.0(2)
C5 C4 C3 121.5(2)
C6 C5 C4 120.1(2)
C5 C6 C7 118.8(2)
C5 C6 N1 124.9(2)
C7 C6 N1 116.3(2)
C8 C7 C6 121.0(2)
C7 C8 C3 121.2(2)
O1 C9 N1 123.5(2)
O1 C9 C10 121.6(2)
N1 C9 C10 115.0(2)
C11 C10 C15 118.2(2)
C11 C10 C9 118.4(2)
C15 C10 C9 123.4(2)
C12 C11 C10 120.6(2)
C11 C12 C13 120.4(2)
O2 C13 C14 124.1(2)
O2 C13 C12 116.1(2)
C14 C13 C12 119.8(2)
C13 C14 C15 118.9(2)
C10 C15 C14 122.0(2)
C18 C17 Cu2 156.79(17)
C18 C17 Cu1 119.95(17)
Cu2 C17 Cu1 76.18(7)
C18 C17 Cu3 124.96(16)
Cu2 C17 Cu3 74.32(7)
Cu1 C17 Cu3 71.43(6)
C17 C18 C19 175.1(2)
C20 C19 C24 117.2(2)
C20 C19 C18 122.7(2)
C24 C19 C18 120.0(2)
C21 C20 C19 121.1(2)
C20 C21 C22 120.9(2)
C21 C22 C23 119.0(2)
C21 C22 N2 117.8(2)
C23 C22 N2 123.3(2)
C24 C23 C22 119.5(2)
C23 C24 C19 122.4(2)
O3 C25 N2 122.3(2)
O3 C25 C26 119.7(2)
N2 C25 C26 118.0(2)
C31 C26 C27 118.0(2)
C31 C26 C25 116.9(2)
C27 C26 C25 125.1(2)
C28 C27 C26 120.3(2)
C27 C28 C29 120.6(2)
O4 C29 C28 116.9(2)
O4 C29 C30 123.5(2)
C28 C29 C30 119.6(2)
C31 C30 C29 119.2(2)
C30 C31 C26 122.2(2)
C40 P1 C34 103.59(10)
C40 P1 C33 104.38(9)
C34 P1 C33 102.39(10)
C40 P1 Cu1 117.94(7)
C34 P1 Cu1 116.45(7)
C33 P1 Cu1 110.35(7)
C46 P2 C52 102.30(10)
C46 P2 C33 103.69(10)
C52 P2 C33 102.44(10)
C46 P2 Cu3 112.95(7)
C52 P2 Cu3 120.58(7)
C33 P2 Cu3 112.94(7)
P2 C33 P1 109.44(10)
C39 C34 C35 118.3(2)
C39 C34 P1 122.41(18)
C35 C34 P1 119.16(18)
C36 C35 C34 120.5(2)
C37 C36 C35 120.5(3)
C36 C37 C38 119.3(3)
C37 C38 C39 120.5(3)
C34 C39 C38 120.8(3)
C45 C40 C41 119.3(2)
C45 C40 P1 119.06(16)
C41 C40 P1 121.61(17)
C42 C41 C40 119.9(2)
C41 C42 C43 120.2(2)
C44 C43 C42 119.8(2)
C45 C44 C43 120.0(2)
C44 C45 C40 120.7(2)
C51 C46 C47 119.5(2)
C51 C46 P2 118.99(16)
C47 C46 P2 121.47(17)
C48 C47 C46 119.9(2)
C49 C48 C47 120.4(2)
C48 C49 C50 120.1(2)
C51 C50 C49 119.8(2)
C50 C51 C46 120.3(2)
C57 C52 C53 119.3(2)
C57 C52 P2 123.7(2)
C53 C52 P2 117.03(19)
C54 C53 C52 119.8(3)
C55 C54 C53 120.4(3)
C56 C55 C54 120.4(3)
C55 C56 C57 120.1(3)
C52 C57 C56 120.0(3)
C65 P3 C59 102.11(10)
C65 P3 C58 104.57(9)
C59 P3 C58 103.98(9)
C65 P3 Cu1 118.93(7)
C59 P3 Cu1 115.17(7)
C58 P3 Cu1 110.52(7)
C77 P4 C71 102.24(9)
C77 P4 C58 102.57(10)
C71 P4 C58 103.22(9)
C77 P4 Cu2 119.24(7)
C71 P4 Cu2 115.63(7)
C58 P4 Cu2 111.94(6)
P3 C58 P4 108.84(10)
C60 C59 C64 118.7(2)
C60 C59 P3 122.20(17)
C64 C59 P3 118.73(17)
C59 C60 C61 120.4(2)
C62 C61 C60 119.8(2)
C63 C62 C61 120.2(2)
C62 C63 C64 120.5(2)
C63 C64 C59 120.3(2)
C70 C65 C66 119.1(2)
C70 C65 P3 119.40(17)
C66 C65 P3 121.47(17)
C67 C66 C65 120.4(2)
C66 C67 C68 119.9(2)
C69 C68 C67 120.1(2)
C68 C69 C70 120.4(2)
C69 C70 C65 120.0(2)
C76 C71 C72 118.9(2)
C76 C71 P4 120.08(16)
C72 C71 P4 120.95(17)
C73 C72 C71 120.0(2)
C74 C73 C72 120.3(2)
C73 C74 C75 120.2(2)
C76 C75 C74 119.7(2)
C71 C76 C75 120.8(2)
C78 C77 C82 118.8(2)
C78 C77 P4 123.08(17)
C82 C77 P4 118.01(18)
C77 C78 C79 120.4(2)
C80 C79 C78 120.1(3)
C81 C80 C79 119.9(2)
C82 C81 C80 120.4(3)
C81 C82 C77 120.4(2)
C84 P5 C90 105.47(11)
C84 P5 C83 105.30(10)
C90 P5 C83 100.28(10)
C84 P5 Cu3 115.40(8)
C90 P5 Cu3 117.94(8)
C83 P5 Cu3 110.74(7)
C102 P6 C96 106.82(10)
C102 P6 C83 105.57(10)
C96 P6 C83 99.42(9)
C102 P6 Cu2 114.24(8)
C96 P6 Cu2 116.65(7)
C83 P6 Cu2 112.63(7)
P5 C83 P6 111.59(11)
C89 C84 C85 119.2(2)
C89 C84 P5 117.06(17)
C85 C84 P5 123.75(19)
C86 C85 C84 119.8(3)
C87 C86 C85 120.5(3)
C88 C87 C86 119.9(2)
C87 C88 C89 119.9(3)
C84 C89 C88 120.7(2)
C91 C90 C95 118.3(2)
C91 C90 P5 124.2(2)
C95 C90 P5 117.38(19)
C90 C91 C92 119.4(3)
C93 C92 C91 121.6(3)
C94 C93 C92 119.7(3)
C93 C94 C95 120.1(3)
C90 C95 C94 121.0(3)
C97 C96 C101 118.4(2)
C97 C96 P6 116.08(16)
C101 C96 P6 125.51(19)
C96 C97 C98 121.6(2)
C97 C98 C99 119.5(3)
C100 C99 C98 119.6(2)
C99 C100 C101 120.8(2)
C96 C101 C100 120.0(3)
C103 C102 C107 118.8(2)
C103 C102 P6 117.63(18)
C107 C102 P6 123.60(19)
C104 C103 C102 120.7(2)
C105 C104 C103 120.0(3)
C106 C105 C104 120.0(2)
C105 C106 C107 120.3(3)
C106 C107 C102 120.2(3)

loop_
_geom_bond_atom_site_label_1
_geom_bond_atom_site_label_2
_geom_bond_distance
Cu1 C17 2.209(2)
Cu1 C1 2.250(2)
Cu1 P1 2.2700(5)
Cu1 P3 2.2705(6)
Cu1 Cu3 2.6204(4)
Cu1 Cu2 2.6288(4)
Cu2 C17 2.047(2)
Cu2 P6 2.2849(6)
Cu2 P4 2.2902(5)
Cu2 C1 2.296(2)
Cu2 Cu3 2.6191(4)
Cu3 C1 2.047(2)
Cu3 C17 2.278(2)
Cu3 P5 2.2793(6)
Cu3 P2 2.2904(5)
O1 C9 1.240(3)
O2 C13 1.359(3)
O2 C16 1.427(3)
N1 C9 1.363(3)
N1 C6 1.410(3)
O3 C25 1.224(3)
O4 C29 1.365(3)
O4 C32 1.429(3)
N2 C25 1.359(3)
N2 C22 1.409(3)
C1 C2 1.211(3)
C2 C3 1.436(3)
C3 C8 1.399(3)
C3 C4 1.410(3)
C4 C5 1.387(3)
C5 C6 1.393(4)
C6 C7 1.402(4)
C7 C8 1.376(4)
C9 C10 1.494(3)
C10 C11 1.391(3)
C10 C15 1.386(4)
C11 C12 1.382(3)
C12 C13 1.391(3)
C13 C14 1.388(3)
C14 C15 1.386(4)
C17 C18 1.215(3)
C18 C19 1.433(3)
C19 C20 1.401(3)
C19 C24 1.403(3)
C20 C21 1.383(3)
C21 C22 1.390(4)
C22 C23 1.409(3)
C23 C24 1.376(3)
C25 C26 1.488(3)
C26 C31 1.387(3)
C26 C27 1.411(3)
C27 C28 1.377(3)
C28 C29 1.393(3)
C29 C30 1.396(3)
C30 C31 1.378(3)
P1 C40 1.819(2)
P1 C34 1.826(2)
P1 C33 1.834(2)
P2 C46 1.826(2)
P2 C52 1.833(2)
P2 C33 1.833(2)
C34 C39 1.389(3)
C34 C35 1.403(3)
C35 C36 1.392(4)
C36 C37 1.381(5)
C37 C38 1.384(5)
C38 C39 1.391(4)
C40 C45 1.386(3)
C40 C41 1.396(3)
C41 C42 1.381(3)
C42 C43 1.391(4)
C43 C44 1.382(4)
C44 C45 1.379(3)
C46 C51 1.391(3)
C46 C47 1.394(3)
C47 C48 1.388(3)
C48 C49 1.377(4)
C49 C50 1.390(4)
C50 C51 1.388(3)
C52 C57 1.388(4)
C52 C53 1.402(4)
C53 C54 1.388(4)
C54 C55 1.373(6)
C55 C56 1.374(5)
C56 C57 1.397(4)
P3 C65 1.817(2)
P3 C59 1.825(2)
P3 C58 1.829(2)
P4 C77 1.825(2)
P4 C71 1.827(2)
P4 C58 1.836(2)
C59 C60 1.390(3)
C59 C64 1.401(3)
C60 C61 1.397(3)
C61 C62 1.383(4)
C62 C63 1.370(4)
C63 C64 1.384(3)
C65 C70 1.393(3)
C65 C66 1.397(3)
C66 C67 1.384(3)
C67 C68 1.384(4)
C68 C69 1.380(4)
C69 C70 1.385(4)
C71 C76 1.388(3)
C71 C72 1.404(3)
C72 C73 1.386(3)
C73 C74 1.383(4)
C74 C75 1.386(4)
C75 C76 1.390(3)
C77 C78 1.395(3)
C77 C82 1.399(3)
C78 C79 1.391(3)
C79 C80 1.385(4)
C80 C81 1.382(5)
C81 C82 1.383(3)
P5 C84 1.818(2)
P5 C90 1.828(2)
P5 C83 1.835(2)
P6 C102 1.823(2)
P6 C96 1.833(2)
P6 C83 1.848(2)
C84 C89 1.384(4)
C84 C85 1.398(3)
C85 C86 1.387(4)
C86 C87 1.384(5)
C87 C88 1.380(4)
C88 C89 1.389(4)
C90 C91 1.376(4)
C90 C95 1.386(4)
C91 C92 1.393(5)
C92 C93 1.357(6)
C93 C94 1.348(6)
C94 C95 1.389(4)
C96 C97 1.385(4)
C96 C101 1.395(3)
C97 C98 1.384(4)
C98 C99 1.387(4)
C99 C100 1.378(5)
C100 C101 1.390(4)
C102 C103 1.384(4)
C102 C107 1.393(3)
C103 C104 1.388(4)
C104 C105 1.378(4)
C105 C106 1.373(4)
C106 C107 1.391(4)

loop_
_geom_torsion_atom_site_label_1
_geom_torsion_atom_site_label_2
_geom_torsion_atom_site_label_3
_geom_torsion_atom_site_label_4
_geom_torsion
C1 Cu1 Cu2 C17 127.26(9)
P1 Cu1 Cu2 C17 42.09(8)
P3 Cu1 Cu2 C17 -125.13(7)
Cu3 Cu1 Cu2 C17 68.69(7)
C17 Cu1 Cu2 P6 -86.92(8)
C1 Cu1 Cu2 P6 40.33(7)
P1 Cu1 Cu2 P6 -44.83(7)
P3 Cu1 Cu2 P6 147.95(4)
Cu3 Cu1 Cu2 P6 -18.23(4)
C17 Cu1 Cu2 P4 120.46(7)
C1 Cu1 Cu2 P4 -112.29(6)
P1 Cu1 Cu2 P4 162.55(4)
P3 Cu1 Cu2 P4 -4.67(2)
Cu3 Cu1 Cu2 P4 -170.854(18)
C17 Cu1 Cu2 C1 -127.26(9)
P1 Cu1 Cu2 C1 -85.17(8)
P3 Cu1 Cu2 C1 107.62(6)
Cu3 Cu1 Cu2 C1 -58.57(6)
C17 Cu1 Cu2 Cu3 -68.69(7)
C1 Cu1 Cu2 Cu3 58.57(6)
P1 Cu1 Cu2 Cu3 -26.60(4)
P3 Cu1 Cu2 Cu3 166.184(18)
C17 Cu2 Cu3 C1 -131.73(10)
P6 Cu2 Cu3 C1 105.70(7)
P4 Cu2 Cu3 C1 -47.72(8)
Cu1 Cu2 Cu3 C1 -66.53(7)
P6 Cu2 Cu3 C17 -122.57(7)
P4 Cu2 Cu3 C17 84.02(8)
C1 Cu2 Cu3 C17 131.73(10)
Cu1 Cu2 Cu3 C17 65.20(7)
C17 Cu2 Cu3 P5 110.57(7)
P6 Cu2 Cu3 P5 -12.00(2)
P4 Cu2 Cu3 P5 -165.41(4)
C1 Cu2 Cu3 P5 -117.70(7)
Cu1 Cu2 Cu3 P5 175.769(19)
C17 Cu2 Cu3 P2 -43.27(8)
P6 Cu2 Cu3 P2 -165.84(4)
P4 Cu2 Cu3 P2 40.75(6)
C1 Cu2 Cu3 P2 88.46(8)
Cu1 Cu2 Cu3 P2 21.93(4)
C17 Cu2 Cu3 Cu1 -65.20(7)
P6 Cu2 Cu3 Cu1 172.234(18)
P4 Cu2 Cu3 Cu1 18.82(4)
C1 Cu2 Cu3 Cu1 66.53(7)
C17 Cu1 Cu3 C1 127.40(9)
P1 Cu1 Cu3 C1 -122.50(7)
P3 Cu1 Cu3 C1 36.79(8)
Cu2 Cu1 Cu3 C1 68.69(7)
C1 Cu1 Cu3 C17 -127.40(9)
P1 Cu1 Cu3 C17 110.10(6)
P3 Cu1 Cu3 C17 -90.62(7)
Cu2 Cu1 Cu3 C17 -58.72(6)
C17 Cu1 Cu3 P5 49.05(8)
C1 Cu1 Cu3 P5 -78.35(8)
P1 Cu1 Cu3 P5 159.15(4)
P3 Cu1 Cu3 P5 -41.56(7)
Cu2 Cu1 Cu3 P5 -9.66(4)
C17 Cu1 Cu3 P2 -110.83(6)
C1 Cu1 Cu3 P2 121.77(7)
P1 Cu1 Cu3 P2 -0.73(2)
P3 Cu1 Cu3 P2 158.55(4)
Cu2 Cu1 Cu3 P2 -169.547(19)
C17 Cu1 Cu3 Cu2 58.72(6)
C1 Cu1 Cu3 Cu2 -68.69(7)
P1 Cu1 Cu3 Cu2 168.812(18)
P3 Cu1 Cu3 Cu2 -31.90(4)
C17 Cu3 C1 C2 177.7(5)
P5 Cu3 C1 C2 -70.2(5)
P2 Cu3 C1 C2 65.0(5)
Cu2 Cu3 C1 C2 -148.1(6)
Cu1 Cu3 C1 C2 138.1(6)
C17 Cu3 C1 Cu1 39.52(7)
P5 Cu3 C1 Cu1 151.62(3)
P2 Cu3 C1 Cu1 -73.11(6)
Cu2 Cu3 C1 Cu1 73.76(5)
C17 Cu3 C1 Cu2 -34.25(7)
P5 Cu3 C1 Cu2 77.86(5)
P2 Cu3 C1 Cu2 -146.87(3)
Cu1 Cu3 C1 Cu2 -73.76(5)
C17 Cu1 C1 C2 154.14(18)
P1 Cu1 C1 C2 -92.14(17)
P3 Cu1 C1 C2 31.49(18)
Cu3 Cu1 C1 C2 -165.0(2)
Cu2 Cu1 C1 C2 117.14(19)
C17 Cu1 C1 Cu3 -40.90(6)
P1 Cu1 C1 Cu3 72.82(6)
P3 Cu1 C1 Cu3 -163.55(3)
Cu2 Cu1 C1 Cu3 -77.90(5)
C17 Cu1 C1 Cu2 37.00(6)
P1 Cu1 C1 Cu2 150.72(3)
P3 Cu1 C1 Cu2 -85.65(4)
Cu3 Cu1 C1 Cu2 77.90(5)
C17 Cu2 C1 C2 -153.5(2)
P6 Cu2 C1 C2 83.9(2)
P4 Cu2 C1 C2 -35.0(2)
Cu3 Cu2 C1 C2 167.7(2)
Cu1 Cu2 C1 C2 -112.9(2)
C17 Cu2 C1 Cu3 38.76(8)
P6 Cu2 C1 Cu3 -83.86(5)
P4 Cu2 C1 Cu3 157.33(4)
Cu1 Cu2 C1 Cu3 79.36(5)
C17 Cu2 C1 Cu1 -40.59(7)
P6 Cu2 C1 Cu1 -163.22(3)
P4 Cu2 C1 Cu1 77.98(5)
Cu3 Cu2 C1 Cu1 -79.36(5)
Cu3 C1 C2 C3 -96(3)
Cu1 C1 C2 C3 36(3)
Cu2 C1 C2 C3 121(3)
C1 C2 C3 C8 45(3)
C1 C2 C3 C4 -130(3)
C8 C3 C4 C5 -0.9(4)
C2 C3 C4 C5 174.7(2)
C3 C4 C5 C6 0.0(4)
C4 C5 C6 C7 0.8(4)
C4 C5 C6 N1 178.5(3)
C9 N1 C6 C5 4.2(5)
C9 N1 C6 C7 -178.0(3)
C5 C6 C7 C8 -0.6(5)
N1 C6 C7 C8 -178.6(3)
C6 C7 C8 C3 -0.3(5)
C4 C3 C8 C7 1.0(4)
C2 C3 C8 C7 -174.6(3)
C6 N1 C9 O1 9.4(5)
C6 N1 C9 C10 -170.9(3)
O1 C9 C10 C11 21.4(4)
N1 C9 C10 C11 -158.3(3)
O1 C9 C10 C15 -157.4(3)
N1 C9 C10 C15 22.9(4)
C15 C10 C11 C12 -1.6(4)
C9 C10 C11 C12 179.5(2)
C10 C11 C12 C13 1.5(4)
C16 O2 C13 C14 -4.8(4)
C16 O2 C13 C12 175.7(2)
C11 C12 C13 O2 178.7(2)
C11 C12 C13 C14 -0.8(4)
O2 C13 C14 C15 -179.2(3)
C12 C13 C14 C15 0.2(4)
C11 C10 C15 C14 1.0(4)
C9 C10 C15 C14 179.8(3)
C13 C14 C15 C10 -0.3(5)
P6 Cu2 C17 C18 -72.8(5)
P4 Cu2 C17 C18 64.1(5)
C1 Cu2 C17 C18 177.0(5)
Cu3 Cu2 C17 C18 -148.8(5)
Cu1 Cu2 C17 C18 137.0(5)
P6 Cu2 C17 Cu1 150.23(3)
P4 Cu2 C17 Cu1 -72.85(6)
C1 Cu2 C17 Cu1 40.08(7)
Cu3 Cu2 C17 Cu1 74.24(5)
P6 Cu2 C17 Cu3 75.99(6)
P4 Cu2 C17 Cu3 -147.09(3)
C1 Cu2 C17 Cu3 -34.16(7)
Cu1 Cu2 C17 Cu3 -74.24(5)
C1 Cu1 C17 C18 157.10(19)
P1 Cu1 C17 C18 36.01(19)
P3 Cu1 C17 C18 -91.17(18)
Cu3 Cu1 C17 C18 120.27(19)
Cu2 Cu1 C17 C18 -161.9(2)
C1 Cu1 C17 Cu2 -40.98(7)
P1 Cu1 C17 Cu2 -162.08(3)
P3 Cu1 C17 Cu2 70.74(7)
Cu3 Cu1 C17 Cu2 -77.82(5)
C1 Cu1 C17 Cu3 36.83(6)
P1 Cu1 C17 Cu3 -84.26(5)
P3 Cu1 C17 Cu3 148.56(3)
Cu2 Cu1 C17 Cu3 77.82(5)
C1 Cu3 C17 C18 -155.4(2)
P5 Cu3 C17 C18 86.3(2)
P2 Cu3 C17 C18 -34.9(2)
Cu2 Cu3 C17 C18 165.6(2)
Cu1 Cu3 C17 C18 -114.1(2)
C1 Cu3 C17 Cu2 39.05(8)
P5 Cu3 C17 Cu2 -79.25(5)
P2 Cu3 C17 Cu2 159.52(4)
Cu1 Cu3 C17 Cu2 80.36(5)
C1 Cu3 C17 Cu1 -41.32(7)
P5 Cu3 C17 Cu1 -159.61(3)
P2 Cu3 C17 Cu1 79.15(5)
Cu2 Cu3 C17 Cu1 -80.36(5)
Cu2 C17 C18 C19 -101(2)
Cu1 C17 C18 C19 29(3)
Cu3 C17 C18 C19 116(2)
C17 C18 C19 C20 -122(2)
C17 C18 C19 C24 54(3)
C24 C19 C20 C21 -1.6(3)
C18 C19 C20 C21 174.2(2)
C19 C20 C21 C22 0.5(4)
C20 C21 C22 C23 0.9(4)
C20 C21 C22 N2 -179.6(2)
C25 N2 C22 C21 174.0(2)
C25 N2 C22 C23 -6.5(4)
C21 C22 C23 C24 -1.2(4)
N2 C22 C23 C24 179.4(3)
C22 C23 C24 C19 0.1(4)
C20 C19 C24 C23 1.3(4)
C18 C19 C24 C23 -174.6(2)
C22 N2 C25 O3 -5.6(4)
C22 N2 C25 C26 175.2(2)
O3 C25 C26 C31 15.7(3)
N2 C25 C26 C31 -165.1(2)
O3 C25 C26 C27 -163.8(2)
N2 C25 C26 C27 15.4(4)
C31 C26 C27 C28 0.2(3)
C25 C26 C27 C28 179.7(2)
C26 C27 C28 C29 1.9(4)
C32 O4 C29 C28 178.2(2)
C32 O4 C29 C30 -2.2(3)
C27 C28 C29 O4 176.2(2)
C27 C28 C29 C30 -3.5(4)
O4 C29 C30 C31 -176.6(2)
C28 C29 C30 C31 3.0(3)
C29 C30 C31 C26 -1.0(4)
C27 C26 C31 C30 -0.6(4)
C25 C26 C31 C30 179.8(2)
C17 Cu1 P1 C40 152.49(10)
C1 Cu1 P1 C40 50.21(10)
P3 Cu1 P1 C40 -73.61(8)
Cu3 Cu1 P1 C40 96.79(8)
Cu2 Cu1 P1 C40 119.74(8)
C17 Cu1 P1 C34 -83.39(10)
C1 Cu1 P1 C34 174.33(10)
P3 Cu1 P1 C34 50.51(9)
Cu3 Cu1 P1 C34 -139.10(8)
Cu2 Cu1 P1 C34 -116.14(9)
C17 Cu1 P1 C33 32.72(9)
C1 Cu1 P1 C33 -69.56(9)
P3 Cu1 P1 C33 166.61(7)
Cu3 Cu1 P1 C33 -22.99(7)
Cu2 Cu1 P1 C33 -0.03(9)
C1 Cu3 P2 C46 -39.80(10)
C17 Cu3 P2 C46 -144.16(9)
P5 Cu3 P2 C46 96.97(8)
Cu2 Cu3 P2 C46 -111.31(8)
Cu1 Cu3 P2 C46 -92.38(8)
C1 Cu3 P2 C52 -161.06(12)
C17 Cu3 P2 C52 94.57(11)
P5 Cu3 P2 C52 -24.30(10)
Cu2 Cu3 P2 C52 127.42(10)
Cu1 Cu3 P2 C52 146.35(10)
C1 Cu3 P2 C33 77.48(10)
C17 Cu3 P2 C33 -26.88(9)
P5 Cu3 P2 C33 -145.75(8)
Cu2 Cu3 P2 C33 5.97(9)
Cu1 Cu3 P2 C33 24.90(8)
C46 P2 C33 P1 77.16(12)
C52 P2 C33 P1 -176.68(10)
Cu3 P2 C33 P1 -45.45(12)
C40 P1 C33 P2 -84.20(12)
C34 P1 C33 P2 168.06(10)
Cu1 P1 C33 P2 43.46(11)
C40 P1 C34 C39 20.3(2)
C33 P1 C34 C39 128.63(19)
Cu1 P1 C34 C39 -110.91(18)
C40 P1 C34 C35 -163.39(17)
C33 P1 C34 C35 -55.05(18)
Cu1 P1 C34 C35 65.41(18)
C39 C34 C35 C36 -2.2(3)
P1 C34 C35 C36 -178.63(18)
C34 C35 C36 C37 0.9(4)
C35 C36 C37 C38 1.0(4)
C36 C37 C38 C39 -1.5(5)
C35 C34 C39 C38 1.6(4)
P1 C34 C39 C38 178.0(2)
C37 C38 C39 C34 0.2(4)
C34 P1 C40 C45 -126.62(18)
C33 P1 C40 C45 126.53(18)
Cu1 P1 C40 C45 3.7(2)
C34 P1 C40 C41 52.7(2)
C33 P1 C40 C41 -54.2(2)
Cu1 P1 C40 C41 -177.02(15)
C45 C40 C41 C42 -0.4(3)
P1 C40 C41 C42 -179.64(19)
C40 C41 C42 C43 -0.4(4)
C41 C42 C43 C44 0.7(4)
C42 C43 C44 C45 -0.2(4)
C43 C44 C45 C40 -0.5(4)
C41 C40 C45 C44 0.8(4)
P1 C40 C45 C44 -179.9(2)
C52 P2 C46 C51 130.59(19)
C33 P2 C46 C51 -123.15(18)
Cu3 P2 C46 C51 -0.5(2)
C52 P2 C46 C47 -52.1(2)
C33 P2 C46 C47 54.1(2)
Cu3 P2 C46 C47 176.74(16)
C51 C46 C47 C48 0.9(3)
P2 C46 C47 C48 -176.39(18)
C46 C47 C48 C49 -0.6(4)
C47 C48 C49 C50 -0.3(4)
C48 C49 C50 C51 0.9(4)
C49 C50 C51 C46 -0.6(4)
C47 C46 C51 C50 -0.3(3)
P2 C46 C51 C50 177.08(19)
C46 P2 C52 C57 122.5(2)
C33 P2 C52 C57 15.2(2)
Cu3 P2 C52 C57 -111.19(19)
C46 P2 C52 C53 -60.4(2)
C33 P2 C52 C53 -167.67(18)
Cu3 P2 C52 C53 65.9(2)
C57 C52 C53 C54 0.8(4)
P2 C52 C53 C54 -176.4(2)
C52 C53 C54 C55 0.1(5)
C53 C54 C55 C56 -0.5(5)
C54 C55 C56 C57 0.0(5)
C53 C52 C57 C56 -1.3(4)
P2 C52 C57 C56 175.7(2)
C55 C56 C57 C52 0.9(4)
C17 Cu1 P3 C65 54.64(10)
C1 Cu1 P3 C65 156.45(9)
P1 Cu1 P3 C65 -73.65(8)
Cu3 Cu1 P3 C65 128.01(8)
Cu2 Cu1 P3 C65 100.61(8)
C17 Cu1 P3 C59 176.28(10)
C1 Cu1 P3 C59 -81.91(10)
P1 Cu1 P3 C59 47.99(8)
Cu3 Cu1 P3 C59 -110.34(9)
Cu2 Cu1 P3 C59 -137.75(8)
C17 Cu1 P3 C58 -66.27(10)
C1 Cu1 P3 C58 35.54(9)
P1 Cu1 P3 C58 165.44(7)
Cu3 Cu1 P3 C58 7.10(9)
Cu2 Cu1 P3 C58 -20.31(7)
C17 Cu2 P4 C77 -159.41(11)
P6 Cu2 P4 C77 -18.50(9)
C1 Cu2 P4 C77 97.10(10)
Cu3 Cu2 P4 C77 133.09(9)
Cu1 Cu2 P4 C77 149.31(9)
C17 Cu2 P4 C71 -36.86(10)
P6 Cu2 P4 C71 104.04(7)
C1 Cu2 P4 C71 -140.36(9)
Cu3 Cu2 P4 C71 -104.36(8)
Cu1 Cu2 P4 C71 -88.14(7)
C17 Cu2 P4 C58 80.96(10)
P6 Cu2 P4 C58 -138.13(7)
C1 Cu2 P4 C58 -22.54(9)
Cu3 Cu2 P4 C58 13.46(9)
Cu1 Cu2 P4 C58 29.68(7)
C65 P3 C58 P4 -85.41(12)
C59 P3 C58 P4 167.84(10)
Cu1 P3 C58 P4 43.70(11)
C77 P4 C58 P3 -178.30(10)
C71 P4 C58 P3 75.71(11)
Cu2 P4 C58 P3 -49.29(11)
C65 P3 C59 C60 -146.37(18)
C58 P3 C59 C60 -37.8(2)
Cu1 P3 C59 C60 83.28(18)
C65 P3 C59 C64 40.81(19)
C58 P3 C59 C64 149.39(17)
Cu1 P3 C59 C64 -89.54(17)
C64 C59 C60 C61 -0.4(3)
P3 C59 C60 C61 -173.22(19)
C59 C60 C61 C62 1.1(4)
C60 C61 C62 C63 -1.1(4)
C61 C62 C63 C64 0.4(4)
C62 C63 C64 C59 0.2(4)
C60 C59 C64 C63 -0.2(3)
P3 C59 C64 C63 172.83(18)
C59 P3 C65 C70 -133.89(17)
C58 P3 C65 C70 117.98(18)
Cu1 P3 C65 C70 -5.9(2)
C59 P3 C65 C66 46.1(2)
C58 P3 C65 C66 -61.98(19)
Cu1 P3 C65 C66 174.14(15)
C70 C65 C66 C67 0.4(3)
P3 C65 C66 C67 -179.66(18)
C65 C66 C67 C68 -0.6(4)
C66 C67 C68 C69 0.4(4)
C67 C68 C69 C70 0.0(4)
C68 C69 C70 C65 -0.2(4)
C66 C65 C70 C69 0.0(3)
P3 C65 C70 C69 -179.94(19)
C77 P4 C71 C76 126.39(17)
C58 P4 C71 C76 -127.37(17)
Cu2 P4 C71 C76 -4.80(19)
C77 P4 C71 C72 -55.30(19)
C58 P4 C71 C72 50.94(19)
Cu2 P4 C71 C72 173.52(15)
C76 C71 C72 C73 1.2(3)
P4 C71 C72 C73 -177.09(18)
C71 C72 C73 C74 -1.3(4)
C72 C73 C74 C75 -0.1(4)
C73 C74 C75 C76 1.5(4)
C72 C71 C76 C75 0.1(3)
P4 C71 C76 C75 178.48(17)
C74 C75 C76 C71 -1.5(3)
C71 P4 C77 C78 121.66(19)
C58 P4 C77 C78 14.9(2)
Cu2 P4 C77 C78 -109.39(17)
C71 P4 C77 C82 -61.91(18)
C58 P4 C77 C82 -168.65(17)
Cu2 P4 C77 C82 67.04(18)
C82 C77 C78 C79 0.1(3)
P4 C77 C78 C79 176.46(17)
C77 C78 C79 C80 0.4(4)
C78 C79 C80 C81 -0.2(4)
C79 C80 C81 C82 -0.5(4)
C80 C81 C82 C77 0.9(4)
C78 C77 C82 C81 -0.7(3)
P4 C77 C82 C81 -177.31(18)
C1 Cu3 P5 C84 -142.95(10)
C17 Cu3 P5 C84 -39.48(9)
P2 Cu3 P5 C84 79.36(8)
Cu2 Cu3 P5 C84 -87.31(8)
Cu1 Cu3 P5 C84 -78.91(9)
C1 Cu3 P5 C90 91.16(10)
C17 Cu3 P5 C90 -165.37(10)
P2 Cu3 P5 C90 -46.53(9)
Cu2 Cu3 P5 C90 146.80(8)
Cu1 Cu3 P5 C90 155.20(9)
C1 Cu3 P5 C83 -23.47(10)
C17 Cu3 P5 C83 80.00(9)
P2 Cu3 P5 C83 -161.16(8)
Cu2 Cu3 P5 C83 32.17(8)
Cu1 Cu3 P5 C83 40.57(9)
C17 Cu2 P6 C102 56.75(10)
P4 Cu2 P6 C102 -82.11(8)
C1 Cu2 P6 C102 160.15(9)
Cu3 Cu2 P6 C102 111.50(7)
Cu1 Cu2 P6 C102 127.29(8)
C17 Cu2 P6 C96 -177.73(10)
P4 Cu2 P6 C96 43.40(8)
C1 Cu2 P6 C96 -74.34(9)
Cu3 Cu2 P6 C96 -122.98(8)
Cu1 Cu2 P6 C96 -107.19(8)
C17 Cu2 P6 C83 -63.69(10)
P4 Cu2 P6 C83 157.45(8)
C1 Cu2 P6 C83 39.71(9)
Cu3 Cu2 P6 C83 -8.93(8)
Cu1 Cu2 P6 C83 6.86(10)
C84 P5 C83 P6 81.29(13)
C90 P5 C83 P6 -169.40(12)
Cu3 P5 C83 P6 -44.10(13)
C102 P6 C83 P5 -92.23(13)
C96 P6 C83 P5 157.24(12)
Cu2 P6 C83 P5 33.07(13)
C90 P5 C84 C89 108.56(19)
C83 P5 C84 C89 -145.92(18)
Cu3 P5 C84 C89 -23.5(2)
C90 P5 C84 C85 -71.6(2)
C83 P5 C84 C85 33.9(2)
Cu3 P5 C84 C85 156.34(17)
C89 C84 C85 C86 1.2(3)
P5 C84 C85 C86 -178.64(19)
C84 C85 C86 C87 0.0(4)
C85 C86 C87 C88 -1.4(4)
C86 C87 C88 C89 1.6(4)
C85 C84 C89 C88 -1.0(4)
P5 C84 C89 C88 178.8(2)
C87 C88 C89 C84 -0.3(4)
C84 P5 C90 C91 7.4(3)
C83 P5 C90 C91 -101.8(3)
Cu3 P5 C90 C91 138.0(2)
C84 P5 C90 C95 -168.53(19)
C83 P5 C90 C95 82.3(2)
Cu3 P5 C90 C95 -37.9(2)
C95 C90 C91 C92 -1.1(5)
P5 C90 C91 C92 -177.0(3)
C90 C91 C92 C93 -0.9(7)
C91 C92 C93 C94 1.1(7)
C92 C93 C94 C95 0.6(6)
C91 C90 C95 C94 2.9(4)
P5 C90 C95 C94 179.1(2)
C93 C94 C95 C90 -2.6(4)
C102 P6 C96 C97 173.36(17)
C83 P6 C96 C97 -77.11(19)
Cu2 P6 C96 C97 44.19(19)
C102 P6 C96 C101 -5.6(2)
C83 P6 C96 C101 103.9(2)
Cu2 P6 C96 C101 -134.78(18)
C101 C96 C97 C98 -0.2(4)
P6 C96 C97 C98 -179.3(2)
C96 C97 C98 C99 0.9(4)
C97 C98 C99 C100 -0.9(4)
C98 C99 C100 C101 0.3(4)
C97 C96 C101 C100 -0.4(3)
P6 C96 C101 C100 178.55(19)
C99 C100 C101 C96 0.4(4)
C96 P6 C102 C103 -122.84(19)
C83 P6 C102 C103 131.99(19)
Cu2 P6 C102 C103 7.7(2)
C96 P6 C102 C107 57.5(2)
C83 P6 C102 C107 -47.7(2)
Cu2 P6 C102 C107 -171.95(18)
C107 C102 C103 C104 -0.7(4)
P6 C102 C103 C104 179.6(2)
C102 C103 C104 C105 0.3(5)
C103 C104 C105 C106 -0.1(5)
C104 C105 C106 C107 0.3(5)
C105 C106 C107 C102 -0.7(4)
C103 C102 C107 C106 0.9(4)
P6 C102 C107 C106 -179.4(2)

loop_
_platon_squeeze_void_nr
_platon_squeeze_void_average_x
_platon_squeeze_void_average_y
_platon_squeeze_void_average_z
_platon_squeeze_void_volume
_platon_squeeze_void_count_electrons
1 -0.311 0.673 0.189 2939.6 653.2
